data_1536187
loop_
_publ_author_name
'Nuss, J.'
'von Schnering, H.G.'
'Grin', Yu.'

_publ_section_title
;
 Ueber die Antimonidoxide La9 Sb5 O5 und Ce9 Sb5 O5 sowie die binaeren
 Phasen La2 Sb und Ce2 Sb
;
_journal_name_full 'Zeitschrift fuer Anorganische und Allgemeine Chemie'
_journal_page_first 2287
_journal_page_last 2291
_journal_volume 630
_journal_year 2004
_chemical_formula_sum 'Ce9 O5 Sb5'
_chemical_name_systematic 'Ce9 Sb5 O5'
_space_group_IT_number 85
_symmetry_space_group_name_Hall '-P 4a'
_symmetry_space_group_name_H-M 'P 4/n :2'
_cell_angle_alpha 90
_cell_angle_beta 90
_cell_angle_gamma 90
_cell_formula_units_Z 2
_cell_length_a 10.297
_cell_length_b 10.297
_cell_length_c 9.228
_cell_volume 978.428
_citation_journal_id_ASTM ZAACAB
_cod_data_source_file Nuss_ZAACAB_2004_1575.cif
_cod_data_source_block Ce9O5Sb5
_cod_original_cell_volume 978.4283
_cod_database_code 1536187

loop_
_symmetry_equiv_pos_as_xyz
x,y,z
-y+1/2,x,z
-x+1/2,-y+1/2,z
y,-x+1/2,z
-x,-y,-z
y-1/2,-x,-z
x-1/2,y-1/2,-z
-y,x-1/2,-z

loop_
_atom_site_label
_atom_site_type_symbol
_atom_site_fract_x
_atom_site_fract_y
_atom_site_fract_z
_atom_site_occupancy
_atom_site_U_iso_or_equiv
O1 O-2 0.25 0.25 0.073 1 0.0
Sb1 Sb-3 0.25 0.25 0.6925 1 0.0
Sb2 Sb-3 0.15282 -0.05282 0.2978 1 0.0
Ce1 Ce+3 0.25 0.25 0.3344 1 0.0
O2 O-2 0.5249 0.1263 0.911 1 0.0
Ce3 Ce+3 0.47834 0.32987 -0.00186 1 0.0
Ce2 Ce+3 -0.14635 0.04648 0.34668 1 0.0
